data_2022146
loop_
_publ_author_name
'Vicentes, Daniel E.'
'Romero, Andrea L.'
'Rodr\'iguez, Ricuarte'
'Cobo, Justo'
'Glidewell, Christopher'

_publ_section_title
;
 Conversion of 3-amino-4-arylamino-1<i>H</i>-isochromen-1-ones to
 1-arylisochromeno[3,4-<i>d</i>][1,2,3]triazol-5(1<i>H</i>)-ones:
 synthesis, spectroscopic characterization and the structures of four
 products and one ring-opened derivative
;
_journal_coeditor_code SK3747
_journal_issue 5
_journal_name_full 'Acta Crystallographica Section C'
_journal_page_first 446
_journal_page_last 453
_journal_paper_doi 10.1107/S2053229620003757
_journal_volume 76
_journal_year 2020
_chemical_formula_iupac 'C15 H8 Cl N3 O2'
_chemical_formula_moiety 'C15 H8 Cl N3 O2'
_chemical_formula_sum 'C15 H8 Cl N3 O2'
_chemical_formula_weight 297.69
_chemical_name_systematic
;
1-(3-Chlorophenyl)isochromeno[3,4-<i>d</i>][1,2,3]triazol-5(1<i>H</i>)-one
;
_space_group_crystal_system monoclinic
_space_group_IT_number 14
_space_group_name_Hall '-P 2ybc'
_space_group_name_H-M_alt 'P 1 21/c 1'
_atom_sites_solution_hydrogens geom
_atom_sites_solution_primary difmap
_audit_creation_method SHELXL-2014
_cell_angle_alpha 90
_cell_angle_beta 106.675(2)
_cell_angle_gamma 90
_cell_formula_units_Z 4
_cell_length_a 11.0993(8)
_cell_length_b 12.8996(9)
_cell_length_c 9.2234(6)
_cell_measurement_reflns_used 2905
_cell_measurement_temperature 100(2)
_cell_measurement_theta_max 27.502
_cell_measurement_theta_min 2.482
_cell_volume 1265.04(15)
_computing_cell_refinement
;
APEX3 (Bruker, 2018)
;
_computing_data_collection
;
APEX3 (Bruker, 2018)
;
_computing_data_reduction
;
APEX3 (Bruker, 2018)
;
_computing_molecular_graphics
;
PLATON (Spek, 2020)
;
_computing_publication_material
;
SHELXL2014 (Sheldrick, 2015b) and PLATON (Spek, 2020)
;
_computing_structure_refinement
;
SHELXL2014 (Sheldrick, 2015b)
;
_computing_structure_solution
;
SHELXT2014 (Sheldrick, 2015a)
;
_diffrn_ambient_temperature 100(2)
_diffrn_measured_fraction_theta_full 1.000
_diffrn_measured_fraction_theta_max 0.999
_diffrn_measurement_device_type 'Bruker D8 Venture'
_diffrn_measurement_method '\f and \w scans'
_diffrn_radiation_monochromator 'multilayer mirror'
_diffrn_radiation_type MoK\a
_diffrn_radiation_wavelength 0.71073
_diffrn_reflns_av_R_equivalents 0.0442
_diffrn_reflns_av_unetI/netI 0.0209
_diffrn_reflns_limit_h_max 14
_diffrn_reflns_limit_h_min -14
_diffrn_reflns_limit_k_max 16
_diffrn_reflns_limit_k_min -16
_diffrn_reflns_limit_l_max 11
_diffrn_reflns_limit_l_min -11
_diffrn_reflns_number 28194
_diffrn_reflns_theta_full 25.242
_diffrn_reflns_theta_max 27.502
_diffrn_reflns_theta_min 2.482
_diffrn_source 'INCOATEC high brilliance microfocus sealed tube'
_diffrn_standards_decay_% 0
_diffrn_standards_interval_count 0
_diffrn_standards_interval_time 0
_diffrn_standards_number 0
_exptl_absorpt_coefficient_mu 0.310
_exptl_absorpt_correction_T_max 0.985
_exptl_absorpt_correction_T_min 0.895
_exptl_absorpt_correction_type multi-scan
_exptl_absorpt_process_details
;
(SADABS; Bruker, 2016)
;
_exptl_crystal_colour yellow
_exptl_crystal_density_diffrn 1.563
_exptl_crystal_description plate
_exptl_crystal_F_000 608
_exptl_crystal_size_max 0.200
_exptl_crystal_size_mid 0.120
_exptl_crystal_size_min 0.050
_refine_diff_density_max 0.322
_refine_diff_density_min -0.364
_refine_ls_extinction_method none
_refine_ls_goodness_of_fit_ref 1.077
_refine_ls_hydrogen_treatment constr
_refine_ls_matrix_type full
_refine_ls_number_parameters 190
_refine_ls_number_reflns 2905
_refine_ls_number_restraints 0
_refine_ls_restrained_S_all 1.077
_refine_ls_R_factor_all 0.0414
_refine_ls_R_factor_gt 0.0324
_refine_ls_shift/su_max 0.000
_refine_ls_shift/su_mean 0.000
_refine_ls_structure_factor_coef Fsqd
_refine_ls_weighting_details 'w=1/[\s^2^(Fo^2^)+(0.0355P)^2^+0.8531P] where P=(Fo^2^+2Fc^2^)/3'
_refine_ls_weighting_scheme calc
_refine_ls_wR_factor_gt 0.0810
_refine_ls_wR_factor_ref 0.0890
_reflns_number_gt 2495
_reflns_number_total 2905
_reflns_threshold_expression 'I > 2\s(I)'
_cod_data_source_file sk3747sup1.cif
_cod_data_source_block III
_cod_original_sg_symbol_H-M 'P 21/c'
_cod_database_code 2022146
_shelx_space_group_comment
;
The symmetry employed for this shelxl refinement is uniquely defined
by the following loop, which should always be used as a source of
symmetry information in preference to the above space-group names.
They are only intended as comments.
;
_shelx_estimated_absorpt_t_min 0.941
_shelx_estimated_absorpt_t_max 0.985
_shelxl_version_number 2.014

loop_
_space_group_symop_operation_xyz
'x, y, z'
'-x, y+1/2, -z+1/2'
'-x, -y, -z'
'x, -y-1/2, z-1/2'

loop_
_atom_site_type_symbol
_atom_site_label
_atom_site_fract_x
_atom_site_fract_y
_atom_site_fract_z
_atom_site_U_iso_or_equiv
_atom_site_adp_type
_atom_site_calc_flag
_atom_site_occupancy
_atom_site_disorder_assembly
_atom_site_disorder_group
N N1 0.31229(11) 0.37182(9) 0.35005(13) 0.0154(2) Uani d 1 . .
N N2 0.33212(12) 0.37226(9) 0.21107(13) 0.0178(3) Uani d 1 . .
N N3 0.45443(12) 0.37148(9) 0.23045(13) 0.0178(3) Uani d 1 . .
C C3A 0.50995(13) 0.37008(10) 0.38001(15) 0.0150(3) Uani d 1 . .
O O4 0.63690(9) 0.36761(8) 0.43901(11) 0.0173(2) Uani d 1 . .
C C5 0.68473(13) 0.35314(11) 0.59491(16) 0.0169(3) Uani d 1 . .
O O5 0.79506(10) 0.33562(9) 0.64252(12) 0.0235(2) Uani d 1 . .
C C5A 0.59649(13) 0.36403(10) 0.68762(15) 0.0152(3) Uani d 1 . .
C C6 0.64946(14) 0.36544(11) 0.84469(16) 0.0172(3) Uani d 1 . .
H H6 0.7377 0.3578 0.8868 0.021 Uiso calc 1 . .
C C7 0.57345(14) 0.37794(11) 0.93857(16) 0.0184(3) Uani d 1 . .
H H7 0.6092 0.3784 1.0453 0.022 Uiso calc 1 . .
C C8 0.44389(14) 0.38985(11) 0.87597(16) 0.0178(3) Uani d 1 . .
H H8 0.3922 0.3991 0.9411 0.021 Uiso calc 1 . .
C C9 0.38931(13) 0.38851(11) 0.72091(16) 0.0168(3) Uani d 1 . .
H H9 0.3010 0.3971 0.6802 0.020 Uiso calc 1 . .
C C9A 0.46493(13) 0.37448(10) 0.62463(15) 0.0145(3) Uani d 1 . .
C C9B 0.42430(13) 0.37109(10) 0.46111(15) 0.0146(3) Uani d 1 . .
C C11 0.18482(13) 0.37130(11) 0.35641(15) 0.0165(3) Uani d 1 . .
C C12 0.10125(13) 0.43927(11) 0.26168(16) 0.0183(3) Uani d 1 . .
H H12 0.1280 0.4848 0.1961 0.022 Uiso calc 1 . .
C C13 -0.02249(14) 0.43847(12) 0.26588(17) 0.0217(3) Uani d 1 . .
Cl Cl13 -0.12819(4) 0.52194(3) 0.14523(5) 0.03006(12) Uani d 1 . .
C C14 -0.06264(15) 0.37398(14) 0.36282(18) 0.0266(3) Uani d 1 . .
H H14 -0.1474 0.3758 0.3659 0.032 Uiso calc 1 . .
C C15 0.02333(15) 0.30666(14) 0.45542(19) 0.0278(4) Uani d 1 . .
H H15 -0.0031 0.2623 0.5226 0.033 Uiso calc 1 . .
C C16 0.14708(14) 0.30312(12) 0.45149(17) 0.0217(3) Uani d 1 . .
H H16 0.2048 0.2552 0.5124 0.026 Uiso calc 1 . .

loop_
_atom_site_aniso_label
_atom_site_aniso_U_11
_atom_site_aniso_U_22
_atom_site_aniso_U_33
_atom_site_aniso_U_12
_atom_site_aniso_U_13
_atom_site_aniso_U_23
N1 0.0152(6) 0.0181(6) 0.0128(5) 0.0003(4) 0.0039(4) 0.0002(4)
N2 0.0201(6) 0.0196(6) 0.0146(6) 0.0005(5) 0.0062(5) -0.0001(4)
N3 0.0191(6) 0.0184(6) 0.0163(6) 0.0005(5) 0.0055(5) -0.0004(4)
C3A 0.0161(7) 0.0142(6) 0.0151(6) 0.0002(5) 0.0052(5) 0.0001(5)
O4 0.0145(5) 0.0217(5) 0.0165(5) -0.0004(4) 0.0057(4) 0.0001(4)
C5 0.0172(7) 0.0161(6) 0.0173(7) -0.0017(5) 0.0047(5) -0.0009(5)
O5 0.0152(5) 0.0317(6) 0.0236(5) 0.0013(4) 0.0058(4) 0.0006(4)
C5A 0.0163(7) 0.0134(6) 0.0161(7) -0.0009(5) 0.0049(5) 0.0002(5)
C6 0.0155(7) 0.0161(6) 0.0183(7) -0.0011(5) 0.0020(5) 0.0004(5)
C7 0.0221(7) 0.0182(7) 0.0138(6) -0.0010(5) 0.0036(5) 0.0005(5)
C8 0.0218(7) 0.0171(7) 0.0159(6) 0.0001(5) 0.0078(5) 0.0001(5)
C9 0.0153(7) 0.0177(7) 0.0179(7) 0.0005(5) 0.0056(5) 0.0002(5)
C9A 0.0168(7) 0.0133(6) 0.0134(6) -0.0006(5) 0.0044(5) -0.0003(5)
C9B 0.0152(6) 0.0136(6) 0.0150(6) 0.0008(5) 0.0042(5) -0.0002(5)
C11 0.0141(7) 0.0197(7) 0.0150(6) -0.0016(5) 0.0032(5) -0.0029(5)
C12 0.0181(7) 0.0203(7) 0.0162(6) -0.0007(5) 0.0046(5) -0.0015(5)
C13 0.0174(7) 0.0274(8) 0.0182(7) 0.0024(6) 0.0018(5) -0.0002(6)
Cl13 0.0192(2) 0.0406(2) 0.0283(2) 0.00990(16) 0.00339(15) 0.00611(16)
C14 0.0167(7) 0.0377(9) 0.0255(8) -0.0022(6) 0.0065(6) 0.0008(7)
C15 0.0230(8) 0.0359(9) 0.0250(8) -0.0059(7) 0.0077(6) 0.0058(7)
C16 0.0201(7) 0.0238(7) 0.0196(7) -0.0024(6) 0.0033(6) 0.0031(6)

loop_
_atom_type_symbol
_atom_type_description
_atom_type_scat_dispersion_real
_atom_type_scat_dispersion_imag
_atom_type_scat_source
C C 0.0033 0.0016 'International Tables Vol C Tables 4.2.6.8 and 6.1.1.4'
H H 0.0000 0.0000 'International Tables Vol C Tables 4.2.6.8 and 6.1.1.4'
N N 0.0061 0.0033 'International Tables Vol C Tables 4.2.6.8 and 6.1.1.4'
O O 0.0106 0.0060 'International Tables Vol C Tables 4.2.6.8 and 6.1.1.4'
Cl Cl 0.1484 0.1585 'International Tables Vol C Tables 4.2.6.8 and 6.1.1.4'

loop_
_geom_angle_atom_site_label_1
_geom_angle_atom_site_label_2
_geom_angle_atom_site_label_3
_geom_angle_site_symmetry_1
_geom_angle_site_symmetry_3
_geom_angle
_geom_angle_publ_flag
N2 N1 C9B . . 110.37(11) ?
N2 N1 C11 . . 117.83(11) ?
C9B N1 C11 . . 131.80(12) ?
N3 N2 N1 . . 108.11(11) ?
N2 N3 C3A . . 106.94(12) ?
N3 C3A O4 . . 122.07(12) ?
N3 C3A C9B . . 112.11(13) ?
O4 C3A C9B . . 125.82(12) ?
C3A O4 C5 . . 117.43(11) ?
O5 C5 O4 . . 116.73(12) ?
O5 C5 C5A . . 125.62(13) ?
O4 C5 C5A . . 117.62(12) ?
C6 C5A C9A . . 120.11(13) ?
C6 C5A C5 . . 116.65(12) ?
C9A C5A C5 . . 123.23(12) ?
C7 C6 C5A . . 120.01(13) ?
C7 C6 H6 . . 120.0 ?
C5A C6 H6 . . 120.0 ?
C6 C7 C8 . . 119.72(13) ?
C6 C7 H7 . . 120.1 ?
C8 C7 H7 . . 120.1 ?
C9 C8 C7 . . 121.31(13) ?
C9 C8 H8 . . 119.3 ?
C7 C8 H8 . . 119.3 ?
C8 C9 C9A . . 119.57(13) ?
C8 C9 H9 . . 120.2 ?
C9A C9 H9 . . 120.2 ?
C9 C9A C5A . . 119.26(13) ?
C9 C9A C9B . . 127.04(13) ?
C5A C9A C9B . . 113.69(12) ?
N1 C9B C3A . . 102.46(12) ?
N1 C9B C9A . . 136.62(13) ?
C3A C9B C9A . . 120.87(13) ?
C12 C11 C16 . . 121.95(14) ?
C12 C11 N1 . . 117.43(12) ?
C16 C11 N1 . . 120.60(13) ?
C13 C12 C11 . . 117.81(14) ?
C13 C12 H12 . . 121.1 ?
C11 C12 H12 . . 121.1 ?
C12 C13 C14 . . 121.86(14) ?
C12 C13 Cl13 . . 118.02(12) ?
C14 C13 Cl13 . . 120.12(12) ?
C13 C14 C15 . . 118.77(15) ?
C13 C14 H14 . . 120.6 ?
C15 C14 H14 . . 120.6 ?
C16 C15 C14 . . 121.09(15) ?
C16 C15 H15 . . 119.5 ?
C14 C15 H15 . . 119.5 ?
C15 C16 C11 . . 118.47(14) ?
C15 C16 H16 . . 120.8 ?
C11 C16 H16 . . 120.8 ?

loop_
_geom_bond_atom_site_label_1
_geom_bond_atom_site_label_2
_geom_bond_site_symmetry_2
_geom_bond_distance
_geom_bond_publ_flag
N1 N2 . 1.3614(16) ?
N1 C9B . 1.3654(18) ?
N1 C11 . 1.4328(18) ?
N2 N3 . 1.3175(17) ?
N3 C3A . 1.3399(18) ?
C3A O4 . 1.3574(17) ?
C3A C9B . 1.3680(19) ?
O4 C5 . 1.3950(17) ?
C5 O5 . 1.1979(18) ?
C5 C5A . 1.4801(19) ?
C5A C6 . 1.3986(19) ?
C5A C9A . 1.4146(19) ?
C6 C7 . 1.381(2) ?
C6 H6 . 0.9500 ?
C7 C8 . 1.396(2) ?
C7 H7 . 0.9500 ?
C8 C9 . 1.3841(19) ?
C8 H8 . 0.9500 ?
C9 C9A . 1.3977(19) ?
C9 H9 . 0.9500 ?
C9A C9B . 1.4455(18) ?
C11 C12 . 1.388(2) ?
C11 C16 . 1.389(2) ?
C12 C13 . 1.385(2) ?
C12 H12 . 0.9500 ?
C13 C14 . 1.385(2) ?
C13 Cl13 . 1.7392(15) ?
C14 C15 . 1.388(2) ?
C14 H14 . 0.9500 ?
C15 C16 . 1.385(2) ?
C15 H15 . 0.9500 ?
C16 H16 . 0.9500 ?

loop_
_geom_hbond_atom_site_label_D
_geom_hbond_atom_site_label_H
_geom_hbond_atom_site_label_A
_geom_hbond_site_symmetry_A
_geom_hbond_distance_DH
_geom_hbond_distance_HA
_geom_hbond_distance_DA
_geom_hbond_angle_DHA
_geom_hbond_publ_flag
C8 H8 N3 1_556 0.95 2.58 3.2465(19) 127 no
C16 H16 N2 4_566 0.95 2.56 3.500(2) 169 no

loop_
_geom_torsion_atom_site_label_1
_geom_torsion_atom_site_label_2
_geom_torsion_atom_site_label_3
_geom_torsion_atom_site_label_4
_geom_torsion_site_symmetry_1
_geom_torsion_site_symmetry_2
_geom_torsion_site_symmetry_3
_geom_torsion_site_symmetry_4
_geom_torsion
_geom_torsion_publ_flag
C9B N1 N2 N3 . . . . 0.20(15) ?
C11 N1 N2 N3 . . . . -179.28(11) ?
N1 N2 N3 C3A . . . . 0.28(14) ?
N2 N3 C3A O4 . . . . 179.12(12) ?
N2 N3 C3A C9B . . . . -0.68(16) ?
N3 C3A O4 C5 . . . . -172.11(12) ?
C9B C3A O4 C5 . . . . 7.7(2) ?
C3A O4 C5 O5 . . . . 169.17(13) ?
C3A O4 C5 C5A . . . . -12.78(17) ?
O5 C5 C5A C6 . . . . 7.6(2) ?
O4 C5 C5A C6 . . . . -170.28(12) ?
O5 C5 C5A C9A . . . . -173.50(14) ?
O4 C5 C5A C9A . . . . 8.6(2) ?
C9A C5A C6 C7 . . . . -0.6(2) ?
C5 C5A C6 C7 . . . . 178.40(13) ?
C5A C6 C7 C8 . . . . -0.4(2) ?
C6 C7 C8 C9 . . . . 0.6(2) ?
C7 C8 C9 C9A . . . . 0.3(2) ?
C8 C9 C9A C5A . . . . -1.3(2) ?
C8 C9 C9A C9B . . . . -179.96(13) ?
C6 C5A C9A C9 . . . . 1.4(2) ?
C5 C5A C9A C9 . . . . -177.46(13) ?
C6 C5A C9A C9B . . . . -179.74(12) ?
C5 C5A C9A C9B . . . . 1.38(19) ?
N2 N1 C9B C3A . . . . -0.58(15) ?
C11 N1 C9B C3A . . . . 178.81(14) ?
N2 N1 C9B C9A . . . . 176.95(15) ?
C11 N1 C9B C9A . . . . -3.7(3) ?
N3 C3A C9B N1 . . . . 0.77(15) ?
O4 C3A C9B N1 . . . . -179.02(13) ?
N3 C3A C9B C9A . . . . -177.25(12) ?
O4 C3A C9B C9A . . . . 3.0(2) ?
C9 C9A C9B N1 . . . . -5.6(3) ?
C5A C9A C9B N1 . . . . 175.67(15) ?
C9 C9A C9B C3A . . . . 171.59(14) ?
C5A C9A C9B C3A . . . . -7.14(19) ?
N2 N1 C11 C12 . . . . -45.43(17) ?
C9B N1 C11 C12 . . . . 135.22(15) ?
N2 N1 C11 C16 . . . . 132.99(14) ?
C9B N1 C11 C16 . . . . -46.4(2) ?
C16 C11 C12 C13 . . . . 0.9(2) ?
N1 C11 C12 C13 . . . . 179.30(13) ?
C11 C12 C13 C14 . . . . 1.3(2) ?
C11 C12 C13 Cl13 . . . . -178.97(11) ?
C12 C13 C14 C15 . . . . -1.6(2) ?
Cl13 C13 C14 C15 . . . . 178.64(13) ?
C13 C14 C15 C16 . . . . -0.2(3) ?
C14 C15 C16 C11 . . . . 2.3(2) ?
C12 C11 C16 C15 . . . . -2.6(2) ?
N1 C11 C16 C15 . . . . 179.00(14) ?

_cod_database_fobs_code 2022146
